data_4302494
loop_
_publ_author_name
'Wolfgang Runde'
'Lia F. Brodnax'
'George Goff'
'Amanda C. Bean'
'Brian L. Scott'

_publ_section_title
;
Directed Synthesis of Crystalline Plutonium(III) and (IV) Oxalates:
Accessing Redox-Controlled Separations in Acidic Solutions
;
_journal_name_full 'Inorganic Chemistry'
_journal_page_first 5967
_journal_page_last 5972
_journal_paper_doi 10.1021/ic900344u
_journal_volume 48
_journal_year 2009
_chemical_formula_sum 'C4 K O11 Pu'
_chemical_formula_weight 505.14
_chemical_name_systematic
; 
 ? 
;
_space_group_IT_number 15
_symmetry_cell_setting monoclinic
_symmetry_space_group_name_Hall '-C 2yc'
_symmetry_space_group_name_H-M 'C 1 2/c 1'
_atom_sites_solution_hydrogens geom
_atom_sites_solution_primary direct
_atom_sites_solution_secondary difmap
_audit_creation_method SHELXL-97
_cell_angle_alpha 90.00
_cell_angle_beta 99.980(10)
_cell_angle_gamma 90.00
_cell_formula_units_Z 8
_cell_length_a 23.234(14)
_cell_length_b 7.502(4)
_cell_length_c 13.029(7)
_cell_measurement_temperature 141(2)
_cell_volume 2237(2)
_computing_cell_refinement 'SAINT 4.05 (Bruker, 1996)'
_computing_data_collection 'SMART 4.210 (Bruker, 1996)'
_computing_data_reduction 'SAINT 4.05 (Bruker, 1996)'
_computing_molecular_graphics 'SHELXTL 6.10 (Bruker, 2001)'
_computing_publication_material 'SHELXTL 6.10 (Bruker, 2001)'
_computing_structure_refinement 'SHELXL-97 (Sheldrick, 1997)'
_computing_structure_solution 'SHELXS-97 (Sheldrick, 1997)'
_diffrn_ambient_temperature 141(2)
_diffrn_measured_fraction_theta_full 0.864
_diffrn_measured_fraction_theta_max 0.863
_diffrn_measurement_device_type 'Bruker SMART 1k CCD'
_diffrn_measurement_method '\f scans'
_diffrn_radiation_monochromator graphite
_diffrn_radiation_source 'fine-focus sealed tube'
_diffrn_radiation_type MoK\a
_diffrn_radiation_wavelength 0.71073
_diffrn_reflns_av_R_equivalents 0.0309
_diffrn_reflns_av_sigmaI/netI 0.0405
_diffrn_reflns_limit_h_max 27
_diffrn_reflns_limit_h_min -27
_diffrn_reflns_limit_k_max 8
_diffrn_reflns_limit_k_min -8
_diffrn_reflns_limit_l_max 6
_diffrn_reflns_limit_l_min -13
_diffrn_reflns_number 3793
_diffrn_reflns_theta_full 25.00
_diffrn_reflns_theta_max 25.03
_diffrn_reflns_theta_min 1.78
_diffrn_standards_decay_% 0
_diffrn_standards_interval_count 0
_diffrn_standards_interval_time 0
_diffrn_standards_number 0
_exptl_absorpt_coefficient_mu 6.314
_exptl_absorpt_correction_T_max 0.7032
_exptl_absorpt_correction_T_min 0.5708
_exptl_absorpt_correction_type multi-scan
_exptl_absorpt_process_details 'SADABS 2.03 (Sheldrick, 2001)'
_exptl_crystal_colour green
_exptl_crystal_density_diffrn 3.000
_exptl_crystal_density_method 'not measured'
_exptl_crystal_description block
_exptl_crystal_F_000 1800
_exptl_crystal_size_max 0.10
_exptl_crystal_size_mid 0.08
_exptl_crystal_size_min 0.06
_refine_diff_density_max 6.692
_refine_diff_density_min -4.200
_refine_diff_density_rms 0.568
_refine_ls_extinction_method none
_refine_ls_goodness_of_fit_ref 2.647
_refine_ls_hydrogen_treatment constr
_refine_ls_matrix_type full
_refine_ls_number_parameters 79
_refine_ls_number_reflns 1704
_refine_ls_number_restraints 0
_refine_ls_restrained_S_all 2.647
_refine_ls_R_factor_all 0.1155
_refine_ls_R_factor_gt 0.0917
_refine_ls_shift/su_max 0.005
_refine_ls_shift/su_mean 0.001
_refine_ls_structure_factor_coef Fsqd
_refine_ls_weighting_details 'calc w=1/[\s^2^(Fo^2^)+(0.0443P)^2^+0.0000P] where P=(Fo^2^+2Fc^2^)/3'
_refine_ls_weighting_scheme calc
_refine_ls_wR_factor_gt 0.2115
_refine_ls_wR_factor_ref 0.2158
_reflns_number_gt 1180
_reflns_number_total 1704
_reflns_threshold_expression >2sigma(I)
_cod_data_source_file ic900344u_si_001_2.cif
_cod_data_source_block ccd682
_cod_original_sg_symbol_H-M 'C 2/c'
_cod_database_code 4302494

loop_
_symmetry_equiv_pos_as_xyz
'x, y, z'
'-x, y, -z+1/2'
'x+1/2, y+1/2, z'
'-x+1/2, y+1/2, -z+1/2'
'-x, -y, -z'
'x, -y, z-1/2'
'-x+1/2, -y+1/2, -z'
'x+1/2, -y+1/2, z-1/2'

loop_
_atom_site_label
_atom_site_type_symbol
_atom_site_fract_x
_atom_site_fract_y
_atom_site_fract_z
_atom_site_U_iso_or_equiv
_atom_site_adp_type
_atom_site_occupancy
_atom_site_symmetry_multiplicity
_atom_site_calc_flag
_atom_site_refinement_flags
_atom_site_disorder_assembly
_atom_site_disorder_group
Pu1 Pu 0.13735(3) 0.99943(13) 0.01324(7) 0.0166(4) Uani 1 1 d . . .
K1 K 0.0814(3) 0.4998(9) 0.3709(6) 0.0446(18) Uani 1 1 d . . .
C1 C -0.0027(10) 1.100(3) -0.0279(18) 0.013(5) Uiso 1 1 d . . .
C2 C 0.2297(12) 0.665(3) -0.013(2) 0.029(7) Uiso 1 1 d . . .
C3 C 0.1126(13) 1.081(3) 0.251(2) 0.023(6) Uiso 1 1 d . . .
C4 C 0.1561(16) 0.917(5) 0.260(3) 0.048(9) Uiso 1 1 d . . .
O1 O 0.1621(10) 0.846(3) 0.3532(19) 0.061(7) Uiso 1 1 d . . .
O2 O 0.0949(8) 1.132(2) 0.3360(15) 0.029(5) Uiso 1 1 d . . .
O3 O 0.0506(7) 0.825(2) 0.0353(13) 0.017(4) Uiso 1 1 d . . .
O4 O 0.0983(8) 1.135(2) 0.1617(15) 0.028(4) Uiso 1 1 d . . .
O5 O 0.2458(9) 0.980(3) 0.0269(19) 0.046(6) Uiso 1 1 d . . .
O6 O 0.1758(8) 0.693(2) -0.0113(15) 0.033(5) Uiso 1 1 d . . .
O7 O 0.1783(10) 1.301(3) 0.0659(17) 0.048(6) Uiso 1 1 d . . .
O8 O 0.0438(7) 1.163(2) -0.0472(13) 0.021(4) Uiso 1 1 d . . .
O9 O 0.1738(10) 0.867(3) 0.1844(19) 0.054(6) Uiso 1 1 d . . .
O1W O 0.0409(9) 0.486(3) 0.1495(19) 0.046(5) Uiso 1 1 d . . .
O2W O 0.1893(10) 0.489(3) 0.236(2) 0.056(6) Uiso 1 1 d . . .

loop_
_atom_site_aniso_label
_atom_site_aniso_U_11
_atom_site_aniso_U_22
_atom_site_aniso_U_33
_atom_site_aniso_U_23
_atom_site_aniso_U_13
_atom_site_aniso_U_12
Pu1 0.0207(6) 0.0103(5) 0.0161(7) 0.0009(5) -0.0046(4) 0.0018(5)
K1 0.054(4) 0.024(3) 0.047(5) -0.010(4) -0.016(4) 0.013(4)

loop_
_atom_type_symbol
_atom_type_description
_atom_type_scat_dispersion_real
_atom_type_scat_dispersion_imag
_atom_type_scat_source
C C 0.0033 0.0016 'International Tables Vol C Tables 4.2.6.8 and 6.1.1.4'
O O 0.0106 0.0060 'International Tables Vol C Tables 4.2.6.8 and 6.1.1.4'
Pu Pu -9.4100 4.3056 'International Tables Vol C Tables 4.2.6.8 and 6.1.1.4'
K K 0.2009 0.2494 'International Tables Vol C Tables 4.2.6.8 and 6.1.1.4'

loop_
_geom_angle_atom_site_label_1
_geom_angle_atom_site_label_2
_geom_angle_atom_site_label_3
_geom_angle
_geom_angle_site_symmetry_1
_geom_angle_site_symmetry_3
_geom_angle_publ_flag
O9 Pu1 O3 80.7(7) . . ?
O9 Pu1 O4 64.9(7) . . ?
O3 Pu1 O4 73.2(6) . . ?
O9 Pu1 O5 74.2(7) . . ?
O3 Pu1 O5 142.8(6) . . ?
O4 Pu1 O5 117.8(7) . . ?
O9 Pu1 O6 70.7(7) . . ?
O3 Pu1 O6 81.0(5) . . ?
O4 Pu1 O6 131.2(6) . . ?
O5 Pu1 O6 65.1(6) . . ?
O9 Pu1 O8 129.0(6) . . ?
O3 Pu1 O8 67.3(5) . . ?
O4 Pu1 O8 68.3(5) . . ?
O5 Pu1 O8 149.4(6) . . ?
O6 Pu1 O8 135.9(6) . . ?
O9 Pu1 O7 93.6(7) . . ?
O3 Pu1 O7 136.8(6) . . ?
O4 Pu1 O7 65.8(6) . . ?
O5 Pu1 O7 72.7(7) . . ?
O6 Pu1 O7 137.5(7) . . ?
O8 Pu1 O7 84.9(6) . . ?
O9 Pu1 O2 133.3(7) . 6_575 ?
O3 Pu1 O2 72.8(5) . 6_575 ?
O4 Pu1 O2 136.5(6) . 6_575 ?
O5 Pu1 O2 105.7(7) . 6_575 ?
O6 Pu1 O2 67.7(6) . 6_575 ?
O8 Pu1 O2 74.0(5) . 6_575 ?
O7 Pu1 O2 131.8(6) . 6_575 ?
O9 Pu1 O1 147.2(7) . 6_575 ?
O3 Pu1 O1 130.2(7) . 6_575 ?
O4 Pu1 O1 128.0(7) . 6_575 ?
O5 Pu1 O1 73.5(7) . 6_575 ?
O6 Pu1 O1 100.3(7) . 6_575 ?
O8 Pu1 O1 79.9(6) . 6_575 ?
O7 Pu1 O1 71.5(7) . 6_575 ?
O2 Pu1 O1 62.5(7) 6_575 6_575 ?
O9 Pu1 K1 94.0(6) . 6_565 ?
O3 Pu1 K1 52.5(4) . 6_565 ?
O4 Pu1 K1 124.7(4) . 6_565 ?
O5 Pu1 K1 101.9(5) . 6_565 ?
O6 Pu1 K1 39.6(5) . 6_565 ?
O8 Pu1 K1 96.4(4) . 6_565 ?
O7 Pu1 K1 169.1(5) . 6_565 ?
O2 Pu1 K1 39.5(4) 6_575 6_565 ?
O1 Pu1 K1 98.0(6) 6_575 6_565 ?
O9 Pu1 K1 141.2(6) . 6_575 ?
O3 Pu1 K1 108.9(4) . 6_575 ?
O4 Pu1 K1 81.6(4) . 6_575 ?
O5 Pu1 K1 107.9(5) . 6_575 ?
O6 Pu1 K1 146.7(4) . 6_575 ?
O8 Pu1 K1 41.7(4) . 6_575 ?
O7 Pu1 K1 53.1(5) . 6_575 ?
O2 Pu1 K1 84.6(4) 6_575 6_575 ?
O1 Pu1 K1 48.6(5) 6_575 6_575 ?
K1 Pu1 K1 122.17(17) 6_565 6_575 ?
O1W K1 O2 95.0(6) 2 1_545 ?
O1W K1 O6 134.8(6) 2 6_566 ?
O2 K1 O6 59.6(6) 1_545 6_566 ?
O1W K1 O1W 75.7(7) 2 . ?
O2 K1 O1W 80.2(6) 1_545 . ?
O6 K1 O1W 127.7(6) 6_566 . ?
O1W K1 O8 72.9(5) 2 6_576 ?
O2 K1 O8 161.6(6) 1_545 6_576 ?
O6 K1 O8 119.4(6) 6_566 6_576 ?
O1W K1 O8 109.2(6) . 6_576 ?
O1W K1 O1 127.7(6) 2 . ?
O2 K1 O1 133.8(6) 1_545 . ?
O6 K1 O1 92.6(6) 6_566 . ?
O1W K1 O1 92.9(6) . . ?
O8 K1 O1 63.0(5) 6_576 . ?
O1W K1 O2W 142.8(7) 2 . ?
O2 K1 O2W 77.0(5) 1_545 . ?
O6 K1 O2W 72.0(6) 6_566 . ?
O1W K1 O2W 67.2(6) . . ?
O8 K1 O2W 121.0(5) 6_576 . ?
O1 K1 O2W 58.6(6) . . ?
O1W K1 O3 73.4(5) 2 6_566 ?
O2 K1 O3 56.1(5) 1_545 6_566 ?
O6 K1 O3 61.5(5) 6_566 6_566 ?
O1W K1 O3 122.6(5) . 6_566 ?
O8 K1 O3 106.2(5) 6_576 6_566 ?
O1 K1 O3 143.9(6) . 6_566 ?
O2W K1 O3 125.5(5) . 6_566 ?
O1W K1 Pu1 103.6(5) 2 6_566 ?
O2 K1 Pu1 35.0(4) 1_545 6_566 ?
O6 K1 Pu1 34.3(4) 6_566 6_566 ?
O1W K1 Pu1 115.2(4) . 6_566 ?
O8 K1 Pu1 133.1(4) 6_576 6_566 ?
O1 K1 Pu1 126.7(5) . 6_566 ?
O2W K1 Pu1 90.5(4) . 6_566 ?
O3 K1 Pu1 35.1(3) 6_566 6_566 ?
O1W K1 Pu1 107.3(5) 2 6_576 ?
O2 K1 Pu1 153.1(4) 1_545 6_576 ?
O6 K1 Pu1 93.7(4) 6_566 6_576 ?
O1W K1 Pu1 119.1(5) . 6_576 ?
O8 K1 Pu1 34.4(3) 6_576 6_576 ?
O1 K1 Pu1 36.1(4) . 6_576 ?
O2W K1 Pu1 92.9(4) . 6_576 ?
O3 K1 Pu1 115.8(3) 6_566 6_576 ?
Pu1 K1 Pu1 122.17(17) 6_566 6_576 ?
O1W K1 K1 38.5(5) 2 2 ?
O2 K1 K1 89.4(4) 1_545 2 ?
O6 K1 K1 149.0(4) 6_566 2 ?
O1W K1 K1 37.4(4) . 2 ?
O8 K1 K1 89.3(4) 6_576 2 ?
O1 K1 K1 112.3(5) . 2 ?
O2W K1 K1 104.6(5) . 2 ?
O3 K1 K1 101.4(3) 6_566 2 ?
Pu1 K1 K1 117.40(10) 6_566 2 ?
Pu1 K1 K1 117.33(10) 6_576 2 ?
O8 C1 O3 128(2) . 5_575 ?
O8 C1 C1 115(2) . 5_575 ?
O3 C1 C1 116(2) 5_575 5_575 ?
O5 C2 O6 128(2) 7_565 . ?
O5 C2 C2 117(3) 7_565 7_565 ?
O6 C2 C2 115(3) . 7_565 ?
O4 C3 O2 130(3) . . ?
O4 C3 C4 113(2) . . ?
O2 C3 C4 117(3) . . ?
O9 C4 O1 130(4) . . ?
O9 C4 C3 120(3) . . ?
O1 C4 C3 110(3) . . ?
C4 O1 Pu1 125(2) . 6_576 ?
C4 O1 K1 115(2) . . ?
Pu1 O1 K1 95.3(7) 6_576 . ?
C3 O2 Pu1 121.8(17) . 6_576 ?
C3 O2 K1 118.8(16) . 1_565 ?
Pu1 O2 K1 105.5(7) 6_576 1_565 ?
C1 O3 Pu1 119.4(14) 5_575 . ?
C1 O3 K1 124.2(15) 5_575 6_565 ?
Pu1 O3 K1 92.4(5) . 6_565 ?
C3 O4 Pu1 121.9(16) . . ?
C2 O5 Pu1 121.1(17) 7_565 . ?
C2 O6 Pu1 121.5(16) . . ?
C2 O6 K1 125.3(17) . 6_565 ?
Pu1 O6 K1 106.1(7) . 6_565 ?
C1 O8 Pu1 119.3(15) . . ?
C1 O8 K1 136.3(15) . 6_575 ?
Pu1 O8 K1 103.9(5) . 6_575 ?
C4 O9 Pu1 120(2) . . ?
K1 O1W K1 104.1(7) 2 . ?

loop_
_geom_bond_atom_site_label_1
_geom_bond_atom_site_label_2
_geom_bond_distance
_geom_bond_site_symmetry_2
_geom_bond_publ_flag
Pu1 O9 2.46(2) . ?
Pu1 O3 2.463(15) . ?
Pu1 O4 2.491(18) . ?
Pu1 O5 2.50(2) . ?
Pu1 O6 2.508(18) . ?
Pu1 O8 2.500(16) . ?
Pu1 O7 2.50(2) . ?
Pu1 O2 2.547(19) 6_575 ?
Pu1 O1 2.54(2) 6_575 ?
Pu1 K1 4.280(7) 6_565 ?
Pu1 K1 4.290(7) 6_575 ?
K1 O1W 2.81(2) 2 ?
K1 O2 2.825(19) 1_545 ?
K1 O6 2.84(2) 6_566 ?
K1 O1W 2.88(3) . ?
K1 O8 2.938(17) 6_576 ?
K1 O1 3.23(2) . ?
K1 O2W 3.30(2) . ?
K1 O3 3.400(18) 6_566 ?
K1 Pu1 4.280(7) 6_566 ?
K1 Pu1 4.290(7) 6_576 ?
K1 K1 4.485(14) 2 ?
C1 O8 1.24(3) . ?
C1 O3 1.24(3) 5_575 ?
C1 C1 1.66(4) 5_575 ?
C2 O5 1.26(3) 7_565 ?
C2 O6 1.27(3) . ?
C2 C2 1.58(5) 7_565 ?
C3 O4 1.22(3) . ?
C3 O2 1.30(3) . ?
C3 C4 1.58(5) . ?
C4 O9 1.19(4) . ?
C4 O1 1.32(4) . ?
O1 Pu1 2.54(2) 6_576 ?
O2 Pu1 2.547(19) 6_576 ?
O2 K1 2.825(19) 1_565 ?
O3 C1 1.24(3) 5_575 ?
O3 K1 3.400(18) 6_565 ?
O5 C2 1.26(3) 7_565 ?
O6 K1 2.84(2) 6_565 ?
O8 K1 2.938(17) 6_575 ?
O1W K1 2.81(2) 2 ?
